data_1532303
loop_
_publ_author_name
'Sokolova, E.'
'Hawthorne, F.C.'

_publ_section_title
;
 Reconsideration of the crystal structure of paranatisite and the crystal
 chemistry of ((6)M2 (4)T2 phi12) sheets
;
_journal_name_full 'Canadian Mineralogist'
_journal_page_first 947
_journal_page_last 960
_journal_volume 40
_journal_year 2002
_chemical_formula_sum 'Fe0.24 H0.04 Na3.9 O10 Si2 Ti1.86'
_chemical_name_systematic
;
(Na3.9 Fe0.1) (Ti1.86 Fe0.14 O1.96 (O H)0.04) (Si O4)2
;
_space_group_IT_number 26
_symmetry_space_group_name_Hall 'P 2c -2'
_symmetry_space_group_name_H-M 'P m c 21'
_cell_angle_alpha 90
_cell_angle_beta 90
_cell_angle_gamma 90
_cell_formula_units_Z 2
_cell_length_a 9.181
_cell_length_b 4.8
_cell_length_c 9.811
_cell_volume 432.359
_citation_journal_id_ASTM CAMIA6
_cod_data_source_file Sokolova_CAMIA6_2002_667.cif
_cod_data_source_block H0.04Fe0.24Na3.9O10Si2Ti1.86
_cod_original_formula_sum 'H0.04 Fe0.24 Na3.9 O10 Si2 Ti1.86'
_cod_database_code 1532303

loop_
_symmetry_equiv_pos_as_xyz
x,y,z
-x,-y,z+1/2
-x,y,z
x,-y,z+1/2

loop_
_atom_site_label
_atom_site_type_symbol
_atom_site_fract_x
_atom_site_fract_y
_atom_site_fract_z
_atom_site_occupancy
_atom_site_U_iso_or_equiv
Na1 Na+1 0.75045 0.4965 0.4614 0.975 0.0
O2 O-2 0.6497 0.7522 0.273 1 0.0
Fe4 Fe+2 0.5 0.0926 -0.0406 0.025 0.0
Ti1 Ti+4 0 0.0342 0.4594 1 0.0
O6 O-2 0.5 0.6467 0.0112 1 0.0
Si1 Si+4 0.24961 -0.0004 0.2095 1 0.0
Fe1 Fe+3 0.5 0.47771 0.2422 0.14 0.0
Na2 Na+1 0 0.498 0.2138 0.975 0.0
O4 O-2 0.1469 0.1452 0.3229 1 0.0
Ti2 Ti+4 0.5 0.5248 0.1782 0.5 0.0
O3 O-2 0 0.6798 0.4622 1 0.0
Ti3 Ti+4 0.5 0.4777 0.2422 0.36 0.0
Na3 Na+1 0.5 0.0926 -0.0406 0.975 0.0
O5 O-2 0.3511 0.2394 0.1396 1 0.0
Fe2 Fe+2 0.75045 0.4965 0.4614 0.025 0.0
O1 O-2 0.1461 0.1443 0.5934 1 0.0
Fe3 Fe+2 0 0.498 0.2138 0.025 0.0
